data_4072585
loop_
_publ_author_name
'Hossain, Md. Munkir'
'Lin, Hsiu-Mei'
'Shyu, Shin-Guang'

_publ_section_title
;
 Formation of a Dithiophosphinate Ligand Ph2PS2by Sulfur Insertion into
 the Metal&#x2212;Phosphido Bond on Heterobimetallic Phosphido-Bridged
 Complex Cp(CO)2W(\m-PPh2)Mo(CO)5:&#x00A0; A Rare Example of a Neutral
 Six-Electron Mixed-Metal Cluster with a Mo2WS4Core
;
_journal_issue 3
_journal_name_full Organometallics
_journal_page_first 685
_journal_paper_doi 10.1021/om0608509
_journal_volume 26
_journal_year 2007
_chemical_compound_source 'synthesis as described'
_chemical_formula_moiety 'C41 H35 Mo2 P3 S10 W1'
_chemical_formula_sum 'C41 H35 Mo2 P3 S10 W'
_chemical_formula_weight 1316.93
_chemical_name_systematic
;
 ?
;
_space_group_IT_number 2
_symmetry_cell_setting triclinic
_symmetry_Int_Tables_number 2
_symmetry_space_group_name_Hall '-P 1'
_symmetry_space_group_name_H-M 'P -1'
_atom_sites_solution_hydrogens geom
_atom_sites_solution_primary direct
_atom_sites_solution_secondary difmap
_audit_conform_dict_location ftp://ftp.iucr.org/pub/cif_core.dic
_audit_conform_dict_name cif_core.dic
_audit_conform_dict_version 2.3
_audit_creation_date 2006-10-30T18:32:24-00:00
_audit_creation_method 'WinGX routine CIF_UPDATE'
_cell_angle_alpha 81.8180(10)
_cell_angle_beta 82.9540(10)
_cell_angle_gamma 75.1590(10)
_cell_formula_units_Z 2
_cell_length_a 11.4373(2)
_cell_length_b 11.4761(2)
_cell_length_c 20.4699(4)
_cell_measurement_reflns_used 0
_cell_measurement_temperature 298(2)
_cell_measurement_theta_max 0
_cell_measurement_theta_min 0
_cell_measurement_wavelength 0.71073
_cell_volume 2560.26(8)
_computing_cell_refinement 'Bruker SMART'
_computing_data_collection 'Bruker SMART'
_computing_data_reduction 'Bruker SMART'
_computing_molecular_graphics 'Ortep-3 for Windows (Farrugia, 1997)'
_computing_publication_material 'WinGX publication routines (Farrugia, 1999)'
_computing_structure_refinement 'SHELXL-97 (Sheldrick, 1997)'
_computing_structure_solution 'SHELXS-97 (Sheldrick, 1997)'
_diffrn_ambient_temperature 298(2)
_diffrn_measured_fraction_theta_full 0.988
_diffrn_measured_fraction_theta_max 0.988
_diffrn_measurement_device_type 'CCD area detector'
_diffrn_measurement_method 'phi and omega scans'
_diffrn_radiation_monochromator graphite
_diffrn_radiation_probe x-ray
_diffrn_radiation_type MoK\a
_diffrn_radiation_wavelength 0.71073
_diffrn_reflns_av_R_equivalents 0.0672
_diffrn_reflns_av_unetI/netI 0.067
_diffrn_reflns_limit_h_max 13
_diffrn_reflns_limit_h_min -8
_diffrn_reflns_limit_k_max 13
_diffrn_reflns_limit_k_min -13
_diffrn_reflns_limit_l_max 24
_diffrn_reflns_limit_l_min -24
_diffrn_reflns_number 41385
_diffrn_reflns_theta_full 25.03
_diffrn_reflns_theta_max 25.03
_diffrn_reflns_theta_min 1.01
_exptl_absorpt_coefficient_mu 3.253
_exptl_absorpt_correction_type none
_exptl_crystal_colour black
_exptl_crystal_density_diffrn 1.708
_exptl_crystal_density_method 'not measured'
_exptl_crystal_description plate
_exptl_crystal_F_000 1288
_exptl_crystal_size_max 0.08
_exptl_crystal_size_mid 0.06
_exptl_crystal_size_min 0.02
_refine_diff_density_max 1.846
_refine_diff_density_min -2.414
_refine_diff_density_rms 0.494
_refine_ls_extinction_method none
_refine_ls_goodness_of_fit_ref 1.102
_refine_ls_hydrogen_treatment noref
_refine_ls_matrix_type full
_refine_ls_number_parameters 514
_refine_ls_number_reflns 8948
_refine_ls_number_restraints 84
_refine_ls_restrained_S_all 1.099
_refine_ls_R_factor_all 0.0605
_refine_ls_R_factor_gt 0.0356
_refine_ls_shift/su_max 0.001
_refine_ls_shift/su_mean 0
_refine_ls_structure_factor_coef Fsqd
_refine_ls_weighting_details 'calc w=1/[\s^2^(Fo^2^)+(0.0867P)^2^+0.0000P] where P=(Fo^2^+2Fc^2^)/3'
_refine_ls_weighting_scheme calc
_refine_ls_wR_factor_gt 0.1035
_refine_ls_wR_factor_ref 0.1507
_reflns_number_gt 6536
_reflns_number_total 8948
_reflns_threshold_expression >2sigma(I)
_cod_data_source_file om0608509si20061106_075045.cif
_cod_data_source_block i6146
_cod_original_cell_volume 2560.27(8)
_cod_database_code 4072585

loop_
_symmetry_equiv_pos_as_xyz
'x, y, z'
'-x, -y, -z'

loop_
_atom_site_label
_atom_site_type_symbol
_atom_site_fract_x
_atom_site_fract_y
_atom_site_fract_z
_atom_site_U_iso_or_equiv
_atom_site_adp_type
_atom_site_occupancy
_atom_site_symmetry_multiplicity
_atom_site_calc_flag
_atom_site_refinement_flags
W1 W 0.80489(3) 0.65093(3) 0.599741(16) 0.03060(14) Uani 1 1 d .
Mo1 Mo 0.57949(6) 0.65911(6) 0.66950(3) 0.02811(19) Uani 1 1 d .
Mo2 Mo 0.78645(6) 0.54534(6) 0.72986(3) 0.02897(19) Uani 1 1 d .
S1 S 0.9036(2) 0.4607(2) 0.63863(11) 0.0359(5) Uani 1 1 d .
S2 S 0.6430(2) 0.6113(2) 0.56180(11) 0.0381(5) Uani 1 1 d .
S3 S 0.6242(2) 0.4652(2) 0.72283(11) 0.0360(5) Uani 1 1 d .
S4 S 0.72788(18) 0.75294(19) 0.69212(10) 0.0301(5) Uani 1 1 d .
S5 S 0.7050(2) 0.5985(2) 0.84720(11) 0.0428(6) Uani 1 1 d .
S6 S 0.4457(2) 0.7284(2) 0.77432(11) 0.0420(6) Uani 1 1 d .
S7 S 0.46430(19) 0.87409(19) 0.62022(11) 0.0352(5) Uani 1 1 d .
S8 S 0.3737(2) 0.6234(2) 0.64972(12) 0.0415(6) Uani 1 1 d .
S9 S 0.9794(2) 0.5891(2) 0.76479(12) 0.0427(6) Uani 1 1 d .
S10 S 0.8792(2) 0.3460(2) 0.80176(12) 0.0449(6) Uani 1 1 d .
P1 P 0.5589(2) 0.7406(2) 0.83927(11) 0.0384(6) Uani 1 1 d .
P2 P 0.33731(19) 0.7919(2) 0.60183(11) 0.0321(5) Uani 1 1 d .
P3 P 1.0291(2) 0.4094(2) 0.79305(12) 0.0410(6) Uani 1 1 d .
C1 C 0.9843(10) 0.6545(10) 0.5275(5) 0.056(3) Uani 1 1 d .
H1A H 1.0543 0.5855 0.5219 0.067 Uiso 1 1 calc R
C2 C 0.8871(10) 0.6907(10) 0.4883(5) 0.059(3) Uani 1 1 d .
H2A H 0.8772 0.6515 0.4505 0.07 Uiso 1 1 calc R
C3 C 0.8143(10) 0.7984(10) 0.5075(5) 0.057(3) Uani 1 1 d .
H3A H 0.744 0.8475 0.4851 0.068 Uiso 1 1 calc R
C4 C 0.8603(10) 0.8319(9) 0.5581(5) 0.055(3) Uani 1 1 d .
H4A H 0.8311 0.9094 0.5767 0.066 Uiso 1 1 calc R
C5 C 0.9703(11) 0.7405(11) 0.5729(5) 0.062(3) Uani 1 1 d .
H5A H 1.0296 0.7446 0.6027 0.075 Uiso 1 1 calc R
C11 C 0.4758(11) 0.7427(12) 0.9207(5) 0.073(2) Uani 1 1 d U
C12 C 0.4649(11) 0.8290(12) 0.9598(5) 0.0765(18) Uani 1 1 d U
H12 H 0.502 0.8925 0.9452 0.092 Uiso 1 1 calc R
C13 C 0.4011(12) 0.8272(13) 1.0207(6) 0.0806(18) Uani 1 1 d U
H13 H 0.3907 0.8908 1.0461 0.097 Uiso 1 1 calc R
C14 C 0.3528(12) 0.7303(12) 1.0437(6) 0.0827(19) Uani 1 1 d U
H14 H 0.3162 0.7248 1.0868 0.099 Uiso 1 1 calc R
C15 C 0.3567(12) 0.6433(12) 1.0059(6) 0.083(2) Uani 1 1 d U
H15 H 0.3163 0.5822 1.02 0.1 Uiso 1 1 calc R
C16 C 0.4232(12) 0.6485(11) 0.9454(6) 0.080(4) Uani 1 1 d U
H16 H 0.433 0.5852 0.9198 0.096 Uiso 1 1 calc R
C21 C 0.5988(9) 0.8857(9) 0.8229(4) 0.043(2) Uani 1 1 d .
C22 C 0.7101(10) 0.8976(10) 0.8388(5) 0.057(3) Uani 1 1 d .
H22 H 0.7667 0.8294 0.8553 0.068 Uiso 1 1 calc R
C23 C 0.7367(13) 1.0099(12) 0.8304(6) 0.072(4) Uani 1 1 d .
H23 H 0.8096 1.0189 0.8422 0.086 Uiso 1 1 calc R
C24 C 0.6504(15) 1.1102(12) 0.8034(6) 0.078(4) Uani 1 1 d .
H24 H 0.6688 1.1857 0.7958 0.094 Uiso 1 1 calc R
C25 C 0.5445(14) 1.1012(11) 0.7885(6) 0.077(4) Uani 1 1 d .
H25 H 0.4877 1.1696 0.7724 0.092 Uiso 1 1 calc R
C26 C 0.5193(11) 0.9863(10) 0.7974(5) 0.060(3) Uani 1 1 d .
H26 H 0.4459 0.979 0.7855 0.071 Uiso 1 1 calc R
C31 C 0.1877(7) 0.8741(8) 0.6294(4) 0.036(2) Uani 1 1 d .
C32 C 0.1414(9) 0.8501(10) 0.6939(5) 0.060(3) Uani 1 1 d .
H32 H 0.1865 0.789 0.7222 0.072 Uiso 1 1 calc R
C33 C 0.0292(10) 0.9155(13) 0.7169(6) 0.085(4) Uani 1 1 d .
H33 H -0.0041 0.896 0.7596 0.102 Uiso 1 1 calc R
C34 C -0.0345(10) 1.0130(12) 0.6745(6) 0.079(4) Uani 1 1 d .
H34 H -0.1073 1.0622 0.6905 0.095 Uiso 1 1 calc R
C35 C 0.0097(10) 1.0355(10) 0.6104(6) 0.066(3) Uani 1 1 d .
H35 H -0.034 1.0975 0.582 0.079 Uiso 1 1 calc R
C36 C 0.1210(8) 0.9645(9) 0.5882(5) 0.049(3) Uani 1 1 d .
H36 H 0.1509 0.9786 0.5443 0.059 Uiso 1 1 calc R
C41 C 0.3363(7) 0.7917(8) 0.5132(4) 0.0315(19) Uani 1 1 d .
C42 C 0.3722(8) 0.8805(8) 0.4683(4) 0.041(2) Uani 1 1 d .
H42 H 0.4005 0.9402 0.4832 0.049 Uiso 1 1 calc R
C43 C 0.3664(8) 0.8808(9) 0.4024(5) 0.047(2) Uani 1 1 d .
H43 H 0.3919 0.94 0.3723 0.057 Uiso 1 1 calc R
C44 C 0.3236(9) 0.7950(9) 0.3804(5) 0.047(2) Uani 1 1 d .
H44 H 0.3167 0.7978 0.3353 0.057 Uiso 1 1 calc R
C45 C 0.2911(9) 0.7063(9) 0.4229(5) 0.051(3) Uani 1 1 d .
H45 H 0.2654 0.6458 0.4071 0.061 Uiso 1 1 calc R
C46 C 0.2956(9) 0.7043(9) 0.4906(5) 0.047(2) Uani 1 1 d .
H46 H 0.2712 0.6439 0.5202 0.056 Uiso 1 1 calc R
C51 C 1.0990(19) 0.3750(19) 0.8693(9) 0.136(3) Uani 1 1 d U
C52 C 1.0395(18) 0.3662(17) 0.9280(8) 0.138(3) Uani 1 1 d U
H52 H 0.9575 0.3678 0.9294 0.166 Uiso 1 1 calc R
C53 C 1.0874(18) 0.3546(18) 0.9875(9) 0.140(3) Uani 1 1 d U
H53 H 1.0387 0.355 1.0274 0.167 Uiso 1 1 calc R
C54 C 1.2077(18) 0.3427(18) 0.9858(9) 0.140(3) Uani 1 1 d U
H54 H 1.2423 0.3241 1.026 0.168 Uiso 1 1 calc R
C55 C 1.2796(19) 0.3555(18) 0.9319(9) 0.140(3) Uani 1 1 d U
H55 H 1.3606 0.357 0.9317 0.168 Uiso 1 1 calc R
C56 C 1.2163(18) 0.3674(17) 0.8702(9) 0.139(3) Uani 1 1 d U
H56 H 1.263 0.3696 0.8297 0.167 Uiso 1 1 calc R
C61 C 1.1432(8) 0.3320(8) 0.7335(5) 0.044(2) Uani 1 1 d .
C62 C 1.1589(10) 0.2097(9) 0.7327(6) 0.061(3) Uani 1 1 d .
H62 H 1.1094 0.168 0.761 0.073 Uiso 1 1 calc R
C63 C 1.2495(11) 0.1485(11) 0.6893(7) 0.078(4) Uani 1 1 d .
H63 H 1.2612 0.0653 0.689 0.094 Uiso 1 1 calc R
C64 C 1.3203(10) 0.2085(12) 0.6477(6) 0.071(3) Uani 1 1 d .
H64 H 1.3816 0.1665 0.6195 0.085 Uiso 1 1 calc R
C65 C 1.3026(10) 0.3309(12) 0.6467(7) 0.079(4) Uani 1 1 d .
H65 H 1.3511 0.3717 0.6171 0.094 Uiso 1 1 calc R
C66 C 1.2141(9) 0.3949(10) 0.6888(6) 0.064(3) Uani 1 1 d .
H66 H 1.2017 0.4785 0.6875 0.076 Uiso 1 1 calc R

loop_
_atom_site_aniso_label
_atom_site_aniso_U_11
_atom_site_aniso_U_22
_atom_site_aniso_U_33
_atom_site_aniso_U_23
_atom_site_aniso_U_13
_atom_site_aniso_U_12
W1 0.0327(2) 0.0330(2) 0.0262(2) -0.00748(15) 0.00424(14) -0.00927(15)
Mo1 0.0268(4) 0.0312(4) 0.0268(4) -0.0054(3) -0.0006(3) -0.0077(3)
Mo2 0.0293(4) 0.0312(4) 0.0253(4) -0.0052(3) -0.0006(3) -0.0051(3)
S1 0.0350(12) 0.0363(13) 0.0339(12) -0.0111(10) 0.0017(9) -0.0025(10)
S2 0.0440(13) 0.0442(14) 0.0280(12) -0.0094(10) -0.0038(10) -0.0113(11)
S3 0.0371(12) 0.0354(13) 0.0354(13) -0.0010(10) -0.0003(10) -0.0118(10)
S4 0.0309(11) 0.0324(12) 0.0275(11) -0.0090(9) 0.0002(9) -0.0071(9)
S5 0.0446(14) 0.0515(15) 0.0239(12) -0.0061(10) -0.0020(10) 0.0038(11)
S6 0.0312(12) 0.0598(16) 0.0319(13) -0.0105(11) 0.0029(10) -0.0055(11)
S7 0.0318(12) 0.0327(12) 0.0431(13) -0.0046(10) -0.0071(10) -0.0099(10)
S8 0.0396(13) 0.0392(14) 0.0493(15) 0.0030(11) -0.0089(11) -0.0180(11)
S9 0.0388(13) 0.0385(13) 0.0527(15) -0.0123(11) -0.0106(11) -0.0059(10)
S10 0.0422(14) 0.0409(14) 0.0463(15) 0.0045(11) -0.0021(11) -0.0065(11)
P1 0.0371(13) 0.0481(15) 0.0258(12) -0.0093(11) 0.0029(10) -0.0028(11)
P2 0.0274(12) 0.0358(13) 0.0349(13) -0.0047(10) -0.0025(9) -0.0106(10)
P3 0.0388(14) 0.0399(14) 0.0429(15) -0.0089(11) -0.0109(11) -0.0015(11)
C1 0.053(7) 0.056(7) 0.056(7) -0.014(6) 0.034(6) -0.024(5)
C2 0.067(8) 0.071(8) 0.037(6) -0.006(5) 0.018(6) -0.025(6)
C3 0.066(7) 0.058(7) 0.040(6) 0.011(5) 0.008(5) -0.021(6)
C4 0.076(8) 0.042(6) 0.048(7) -0.004(5) 0.021(6) -0.028(6)
C5 0.064(8) 0.083(9) 0.053(7) 0.003(6) 0.007(6) -0.053(7)
C11 0.085(5) 0.098(5) 0.039(4) -0.020(3) 0.016(3) -0.031(4)
C12 0.089(4) 0.101(5) 0.042(3) -0.021(3) 0.018(3) -0.031(4)
C13 0.094(4) 0.104(5) 0.044(3) -0.020(3) 0.019(3) -0.030(4)
C14 0.096(4) 0.105(5) 0.045(3) -0.017(3) 0.021(3) -0.029(4)
C15 0.097(5) 0.103(5) 0.047(4) -0.015(3) 0.021(3) -0.029(4)
C16 0.110(10) 0.070(7) 0.048(6) -0.010(5) 0.024(6) -0.014(6)
C21 0.051(6) 0.049(6) 0.025(5) -0.009(4) 0.009(4) -0.009(5)
C22 0.057(7) 0.070(8) 0.045(6) -0.019(6) 0.003(5) -0.016(6)
C23 0.092(10) 0.082(9) 0.057(8) -0.027(7) 0.020(7) -0.049(8)
C24 0.139(14) 0.067(9) 0.041(7) -0.016(6) 0.018(8) -0.054(9)
C25 0.101(11) 0.058(8) 0.070(9) 0.003(6) -0.017(8) -0.020(7)
C26 0.069(8) 0.051(7) 0.056(7) -0.007(6) -0.007(6) -0.008(6)
C31 0.027(5) 0.047(6) 0.038(5) -0.011(4) 0.001(4) -0.015(4)
C32 0.043(6) 0.084(8) 0.043(6) -0.006(6) 0.002(5) -0.001(6)
C33 0.044(7) 0.138(13) 0.057(8) -0.010(8) 0.003(6) 0.002(7)
C34 0.038(6) 0.108(11) 0.079(9) -0.032(8) 0.013(6) 0.007(7)
C35 0.044(6) 0.065(8) 0.075(9) 0.003(6) 0.006(6) -0.003(6)
C36 0.040(6) 0.053(6) 0.051(6) 0.002(5) 0.004(5) -0.014(5)
C41 0.025(4) 0.039(5) 0.031(5) -0.007(4) -0.003(4) -0.008(4)
C42 0.043(5) 0.043(6) 0.042(6) -0.005(5) -0.006(4) -0.017(4)
C43 0.048(6) 0.053(6) 0.042(6) 0.001(5) -0.003(5) -0.016(5)
C44 0.046(6) 0.053(6) 0.041(6) -0.006(5) -0.008(5) -0.005(5)
C45 0.056(6) 0.049(6) 0.056(7) -0.020(5) -0.011(5) -0.017(5)
C46 0.055(6) 0.043(6) 0.047(6) -0.001(5) -0.011(5) -0.018(5)
C51 0.142(7) 0.181(7) 0.087(5) -0.022(6) -0.060(6) -0.013(7)
C52 0.144(7) 0.182(7) 0.088(5) -0.021(6) -0.059(6) -0.013(7)
C53 0.145(7) 0.183(7) 0.089(5) -0.020(6) -0.058(6) -0.012(7)
C54 0.145(8) 0.184(7) 0.089(5) -0.021(6) -0.059(6) -0.012(7)
C55 0.144(7) 0.184(7) 0.090(5) -0.021(6) -0.059(6) -0.012(7)
C56 0.144(7) 0.183(7) 0.089(5) -0.022(6) -0.059(6) -0.012(7)
C61 0.030(5) 0.043(6) 0.055(6) -0.010(5) -0.014(4) 0.004(4)
C62 0.060(7) 0.044(7) 0.076(8) -0.012(6) 0.002(6) -0.008(5)
C63 0.067(8) 0.051(7) 0.117(11) -0.039(8) 0.001(8) -0.005(6)
C64 0.045(7) 0.074(9) 0.095(10) -0.042(8) 0.006(6) -0.004(6)
C65 0.055(7) 0.091(10) 0.093(10) -0.034(8) 0.021(7) -0.023(7)
C66 0.047(6) 0.057(7) 0.090(9) -0.024(6) 0.012(6) -0.018(5)

loop_
_atom_type_symbol
_atom_type_description
_atom_type_scat_dispersion_real
_atom_type_scat_dispersion_imag
_atom_type_scat_source
W W -0.849 6.8722 'International Tables Vol C Tables 4.2.6.8 and 6.1.1.4'
Mo Mo -1.6832 0.6857 'International Tables Vol C Tables 4.2.6.8 and 6.1.1.4'
S S 0.1246 0.1234 'International Tables Vol C Tables 4.2.6.8 and 6.1.1.4'
P P 0.1023 0.0942 'International Tables Vol C Tables 4.2.6.8 and 6.1.1.4'
C C 0.0033 0.0016 'International Tables Vol C Tables 4.2.6.8 and 6.1.1.4'
H H 0 0 'International Tables Vol C Tables 4.2.6.8 and 6.1.1.4'

loop_
_geom_angle_atom_site_label_1
_geom_angle_atom_site_label_2
_geom_angle_atom_site_label_3
_geom_angle
S2 W1 S1 100.23(8)
S2 W1 S4 105.65(8)
S1 W1 S4 106.44(8)
S2 W1 C4 118.8(3)
S1 W1 C4 135.8(3)
S4 W1 C4 83.3(3)
S2 W1 C5 145.6(3)
S1 W1 C5 99.8(3)
S4 W1 C5 95.1(3)
C4 W1 C5 36.0(4)
S2 W1 C3 89.6(3)
S1 W1 C3 140.3(3)
S4 W1 C3 107.6(3)
C4 W1 C3 33.6(3)
C5 W1 C3 57.6(4)
S2 W1 C1 120.0(3)
S1 W1 C1 86.0(3)
S4 W1 C1 129.8(3)
C4 W1 C1 57.8(4)
C5 W1 C1 34.8(4)
C3 W1 C1 56.4(4)
S2 W1 C2 89.8(3)
S1 W1 C2 107.3(3)
S4 W1 C2 139.5(3)
C4 W1 C2 56.8(4)
C5 W1 C2 57.5(4)
C3 W1 C2 33.8(3)
C1 W1 C2 33.9(4)
S2 W1 Mo2 100.58(6)
S1 W1 Mo2 54.16(6)
S4 W1 Mo2 53.96(5)
C4 W1 Mo2 128.8(3)
C5 W1 Mo2 113.9(3)
C3 W1 Mo2 160.7(3)
C1 W1 Mo2 128.2(3)
C2 W1 Mo2 159.9(3)
S2 W1 Mo1 53.97(6)
S1 W1 Mo1 99.13(6)
S4 W1 Mo1 53.99(5)
C4 W1 Mo1 119.7(3)
C5 W1 Mo1 147.4(3)
C3 W1 Mo1 117.2(3)
C1 W1 Mo1 172.6(3)
C2 W1 Mo1 138.6(3)
Mo2 W1 Mo1 59.21(2)
S3 Mo1 S2 97.81(8)
S3 Mo1 S4 106.94(8)
S2 Mo1 S4 102.74(8)
S3 Mo1 S6 88.64(8)
S2 Mo1 S6 162.48(8)
S4 Mo1 S6 90.80(8)
S3 Mo1 S8 87.30(8)
S2 Mo1 S8 85.96(8)
S4 Mo1 S8 161.84(8)
S6 Mo1 S8 78.05(8)
S3 Mo1 S7 163.25(8)
S2 Mo1 S7 88.79(8)
S4 Mo1 S7 86.39(7)
S6 Mo1 S7 80.92(8)
S8 Mo1 S7 77.79(7)
S3 Mo1 Mo2 53.45(6)
S2 Mo1 Mo2 99.73(6)
S4 Mo1 Mo2 54.25(5)
S6 Mo1 Mo2 97.19(6)
S8 Mo1 Mo2 140.71(6)
S7 Mo1 Mo2 140.63(6)
S3 Mo1 W1 97.38(6)
S2 Mo1 W1 51.72(6)
S4 Mo1 W1 53.21(5)
S6 Mo1 W1 143.76(6)
S8 Mo1 W1 137.68(6)
S7 Mo1 W1 98.77(5)
Mo2 Mo1 W1 60.32(2)
S3 Mo2 S1 95.47(8)
S3 Mo2 S4 106.94(8)
S1 Mo2 S4 103.55(8)
S3 Mo2 S5 91.03(8)
S1 Mo2 S5 164.19(8)
S4 Mo2 S5 88.23(8)
S3 Mo2 S9 164.23(8)
S1 Mo2 S9 88.70(8)
S4 Mo2 S9 86.73(8)
S5 Mo2 S9 81.38(8)
S3 Mo2 S10 87.47(8)
S1 Mo2 S10 87.64(8)
S4 Mo2 S10 160.50(8)
S5 Mo2 S10 78.24(8)
S9 Mo2 S10 77.49(8)
S3 Mo2 Mo1 53.33(6)
S1 Mo2 Mo1 98.38(6)
S4 Mo2 Mo1 54.38(5)
S5 Mo2 Mo1 97.06(6)
S9 Mo2 Mo1 141.08(6)
S10 Mo2 Mo1 140.64(6)
S3 Mo2 W1 97.41(6)
S1 Mo2 W1 51.83(6)
S4 Mo2 W1 53.30(5)
S5 Mo2 W1 141.44(6)
S9 Mo2 W1 97.11(6)
S10 Mo2 W1 139.42(6)
Mo1 Mo2 W1 60.47(2)
W1 S1 Mo2 74.01(7)
W1 S2 Mo1 74.31(7)
Mo1 S3 Mo2 73.22(7)
W1 S4 Mo2 72.74(6)
W1 S4 Mo1 72.79(6)
Mo2 S4 Mo1 71.38(6)
P1 S5 Mo2 107.77(11)
P1 S6 Mo1 106.57(11)
P2 S7 Mo1 85.76(10)
P2 S8 Mo1 86.80(10)
P3 S9 Mo2 85.33(11)
P3 S10 Mo2 85.41(11)
C21 P1 C11 104.6(5)
C21 P1 S6 110.5(3)
C11 P1 S6 107.8(4)
C21 P1 S5 113.0(3)
C11 P1 S5 106.0(4)
S6 P1 S5 114.23(15)
C31 P2 C41 105.5(4)
C31 P2 S8 110.1(3)
C41 P2 S8 112.1(3)
C31 P2 S7 110.9(3)
C41 P2 S7 110.3(3)
S8 P2 S7 107.93(13)
C51 P3 C61 104.7(7)
C51 P3 S10 110.6(8)
C61 P3 S10 110.5(3)
C51 P3 S9 112.3(7)
C61 P3 S9 111.5(3)
S10 P3 S9 107.37(14)
C2 C1 C5 108.5(10)
C2 C1 W1 73.1(6)
C5 C1 W1 71.2(5)
C2 C1 H1A 125.7
C5 C1 H1A 125.7
W1 C1 H1A 125.7
C3 C2 C1 108.0(10)
C3 C2 W1 72.1(6)
C1 C2 W1 72.9(6)
C3 C2 H2A 125.8
C1 C2 H2A 125.8
W1 C2 H2A 125.8
C4 C3 C2 110.3(11)
C4 C3 W1 72.4(6)
C2 C3 W1 74.1(6)
C4 C3 H3A 124.7
C2 C3 H3A 124.7
W1 C3 H3A 124.7
C3 C4 C5 107.6(10)
C3 C4 W1 74.0(6)
C5 C4 W1 72.3(5)
C3 C4 H4A 125.9
C5 C4 H4A 125.9
W1 C4 H4A 125.9
C1 C5 C4 105.6(10)
C1 C5 W1 74.0(5)
C4 C5 W1 71.7(6)
C1 C5 H5A 126.8
C4 C5 H5A 126.8
W1 C5 H5A 126.8
C12 C11 C16 117.0(10)
C12 C11 P1 124.0(10)
C16 C11 P1 119.0(9)
C11 C12 C13 122.1(13)
C11 C12 H12 119
C13 C12 H12 119
C14 C13 C12 118.8(12)
C14 C13 H13 120.6
C12 C13 H13 120.6
C15 C14 C13 121.8(11)
C15 C14 H14 119.1
C13 C14 H14 119.1
C14 C15 C16 116.9(13)
C14 C15 H15 121.6
C16 C15 H15 121.6
C11 C16 C15 123.1(12)
C11 C16 H16 118.4
C15 C16 H16 118.4
C26 C21 C22 118.3(10)
C26 C21 P1 120.8(8)
C22 C21 P1 120.8(8)
C23 C22 C21 120.5(11)
C23 C22 H22 119.7
C21 C22 H22 119.7
C22 C23 C24 118.1(12)
C22 C23 H23 121
C24 C23 H23 121
C25 C24 C23 122.4(12)
C25 C24 H24 118.8
C23 C24 H24 118.8
C24 C25 C26 118.6(12)
C24 C25 H25 120.7
C26 C25 H25 120.7
C21 C26 C25 122.0(12)
C21 C26 H26 119
C25 C26 H26 119
C36 C31 C32 119.3(9)
C36 C31 P2 121.0(7)
C32 C31 P2 119.7(7)
C33 C32 C31 120.7(10)
C33 C32 H32 119.6
C31 C32 H32 119.6
C32 C33 C34 118.7(11)
C32 C33 H33 120.6
C34 C33 H33 120.6
C35 C34 C33 120.6(11)
C35 C34 H34 119.7
C33 C34 H34 119.7
C34 C35 C36 118.8(11)
C34 C35 H35 120.6
C36 C35 H35 120.6
C31 C36 C35 121.6(9)
C31 C36 H36 119.2
C35 C36 H36 119.2
C46 C41 C42 119.2(8)
C46 C41 P2 119.4(7)
C42 C41 P2 121.4(7)
C43 C42 C41 120.2(9)
C43 C42 H42 119.9
C41 C42 H42 119.9
C42 C43 C44 120.3(9)
C42 C43 H43 119.9
C44 C43 H43 119.9
C45 C44 C43 120.5(9)
C45 C44 H44 119.7
C43 C44 H44 119.7
C44 C45 C46 120.3(9)
C44 C45 H45 119.9
C46 C45 H45 119.9
C41 C46 C45 119.5(9)
C41 C46 H46 120.3
C45 C46 H46 120.3
C52 C51 C56 114.6(17)
C52 C51 P3 124.2(16)
C56 C51 P3 120.9(17)
C51 C52 C53 126(2)
C51 C52 H52 117.1
C53 C52 H52 117.1
C54 C53 C52 117(2)
C54 C53 H53 121.4
C52 C53 H53 121.4
C55 C54 C53 124.9(18)
C55 C54 H54 117.6
C53 C54 H54 117.6
C54 C55 C56 112.2(19)
C54 C55 H55 123.9
C56 C55 H55 123.9
C51 C56 C55 124.7(19)
C51 C56 H56 117.6
C55 C56 H56 117.6
C62 C61 C66 119.8(9)
C62 C61 P3 119.0(8)
C66 C61 P3 121.2(8)
C61 C62 C63 119.5(11)
C61 C62 H62 120.2
C63 C62 H62 120.2
C64 C63 C62 120.5(11)
C64 C63 H63 119.7
C62 C63 H63 119.7
C63 C64 C65 120.3(11)
C63 C64 H64 119.8
C65 C64 H64 119.8
C64 C65 C66 121.0(12)
C64 C65 H65 119.5
C66 C65 H65 119.5
C65 C66 C61 118.7(11)
C65 C66 H66 120.6
C61 C66 H66 120.6

loop_
_geom_bond_atom_site_label_1
_geom_bond_atom_site_label_2
_geom_bond_distance
W1 S2 2.263(2)
W1 S1 2.267(2)
W1 S4 2.327(2)
W1 C4 2.341(9)
W1 C5 2.349(9)
W1 C3 2.362(9)
W1 C1 2.384(9)
W1 C2 2.386(9)
W1 Mo2 2.7716(8)
W1 Mo1 2.7757(7)
Mo1 S3 2.296(2)
Mo1 S2 2.332(2)
Mo1 S4 2.351(2)
Mo1 S6 2.576(2)
Mo1 S8 2.578(2)
Mo1 S7 2.606(2)
Mo1 Mo2 2.7403(10)
Mo2 S3 2.299(2)
Mo2 S1 2.337(2)
Mo2 S4 2.347(2)
Mo2 S5 2.566(2)
Mo2 S9 2.587(2)
Mo2 S10 2.589(2)
S5 P1 2.018(3)
S6 P1 2.008(3)
S7 P2 2.019(3)
S8 P2 2.006(3)
S9 P3 2.014(3)
S10 P3 2.007(3)
P1 C21 1.813(10)
P1 C11 1.815(10)
P2 C31 1.795(9)
P2 C41 1.816(8)
P3 C51 1.789(16)
P3 C61 1.817(9)
C1 C2 1.393(15)
C1 C5 1.416(14)
C1 H1A 0.98
C2 C3 1.381(14)
C2 H2A 0.98
C3 C4 1.359(14)
C3 H3A 0.98
C4 C5 1.450(15)
C4 H4A 0.98
C5 H5A 0.98
C11 C12 1.333(15)
C11 C16 1.374(16)
C12 C13 1.366(14)
C12 H12 0.93
C13 C14 1.365(17)
C13 H13 0.93
C14 C15 1.336(16)
C14 H14 0.93
C15 C16 1.375(14)
C15 H15 0.93
C16 H16 0.93
C21 C26 1.356(13)
C21 C22 1.396(13)
C22 C23 1.382(14)
C22 H22 0.93
C23 C24 1.405(17)
C23 H23 0.93
C24 C25 1.317(18)
C24 H24 0.93
C25 C26 1.403(15)
C25 H25 0.93
C26 H26 0.93
C31 C36 1.368(12)
C31 C32 1.378(12)
C32 C33 1.375(14)
C32 H32 0.93
C33 C34 1.414(17)
C33 H33 0.93
C34 C35 1.360(15)
C34 H34 0.93
C35 C36 1.387(13)
C35 H35 0.93
C36 H36 0.93
C41 C46 1.364(12)
C41 C42 1.382(12)
C42 C43 1.357(12)
C42 H42 0.93
C43 C44 1.357(13)
C43 H43 0.93
C44 C45 1.340(13)
C44 H44 0.93
C45 C46 1.389(13)
C45 H45 0.93
C46 H46 0.93
C51 C52 1.31(2)
C51 C56 1.32(2)
C52 C53 1.373(19)
C52 H52 0.93
C53 C54 1.34(2)
C53 H53 0.93
C54 C55 1.31(2)
C54 H54 0.93
C55 C56 1.50(2)
C55 H55 0.93
C56 H56 0.93
C61 C62 1.371(13)
C61 C66 1.394(14)
C62 C63 1.392(15)
C62 H62 0.93
C63 C64 1.343(16)
C63 H63 0.93
C64 C65 1.364(16)
C64 H64 0.93
C65 C66 1.376(15)
C65 H65 0.93
C66 H66 0.93
